data_4504294
loop_
_publ_author_name
'Wang, Cui-Juan'
'Ma, Hai-Rui'
'Wang, Yao-Yu'
'Liu, Ping'
'Zhou, Li-Jun'
'Shi, Qi-Zhen'
'Peng, Shie-Ming'

_publ_section_title
;
 Subtle Structural Changes in Coordination Chains:&#x00A0; Influence of
 the Flexibility of the Precursor Ligands and of the Solvent
;
_journal_issue 9
_journal_name_full 'Crystal Growth &amp; Design'
_journal_page_first 1811
_journal_paper_doi 10.1021/cg070246g
_journal_volume 7
_journal_year 2007
_chemical_formula_sum 'C21 H22 Cu N6 O4'
_chemical_formula_weight 485.99
_chemical_name_systematic
;

 ?

;
_space_group_IT_number 2
_symmetry_cell_setting triclinic
_symmetry_space_group_name_Hall '-P 1'
_symmetry_space_group_name_H-M 'P -1'
_atom_sites_solution_hydrogens geom
_atom_sites_solution_primary direct
_atom_sites_solution_secondary difmap
_audit_creation_method SHELXL-97
_cell_angle_alpha 88.106(10)
_cell_angle_beta 87.745(9)
_cell_angle_gamma 82.924(9)
_cell_formula_units_Z 2
_cell_length_a 8.4716(10)
_cell_length_b 8.7904(14)
_cell_length_c 15.2105(18)
_cell_measurement_reflns_used 241
_cell_measurement_temperature 273(2)
_cell_measurement_theta_max 15.14
_cell_measurement_theta_min 2.66
_cell_volume 1122.8(3)
_computing_cell_refinement 'Bruker SMART'
_computing_data_collection 'Bruker SMART'
_computing_data_reduction 'Bruker SAINT'
_computing_molecular_graphics 'Bruker SHELXTL'
_computing_publication_material 'Bruker SHELXTL'
_computing_structure_refinement 'SHELXL-97 (Sheldrick, 1997)'
_computing_structure_solution 'SHELXS-97 (Sheldrick, 1990)'
_diffrn_ambient_temperature 273(2)
_diffrn_measured_fraction_theta_full 0.987
_diffrn_measured_fraction_theta_max 0.987
_diffrn_measurement_device_type 'CCD area detector'
_diffrn_measurement_method 'phi and omega scans'
_diffrn_radiation_monochromator graphite
_diffrn_radiation_source 'fine-focus sealed tube'
_diffrn_radiation_type MoK\a
_diffrn_radiation_wavelength 0.71073
_diffrn_reflns_av_R_equivalents 0.0642
_diffrn_reflns_av_sigmaI/netI 0.1392
_diffrn_reflns_limit_h_max 8
_diffrn_reflns_limit_h_min -8
_diffrn_reflns_limit_k_max 5
_diffrn_reflns_limit_k_min -8
_diffrn_reflns_limit_l_max 14
_diffrn_reflns_limit_l_min -14
_diffrn_reflns_number 3464
_diffrn_reflns_theta_full 20.24
_diffrn_reflns_theta_max 20.24
_diffrn_reflns_theta_min 2.42
_exptl_absorpt_coefficient_mu 1.012
_exptl_absorpt_correction_T_max 0.9492
_exptl_absorpt_correction_T_min 0.8341
_exptl_absorpt_correction_type none
_exptl_crystal_density_diffrn 1.438
_exptl_crystal_density_meas 0
_exptl_crystal_density_method 'not measured'
_exptl_crystal_F_000 502
_exptl_crystal_size_max 0.19
_exptl_crystal_size_mid 0.10
_exptl_crystal_size_min 0.05
_refine_diff_density_max 0.310
_refine_diff_density_min -0.302
_refine_diff_density_rms 0.066
_refine_ls_extinction_coef 0.0029(14)
_refine_ls_extinction_expression Fc^*^=kFc[1+0.001xFc^2^\l^3^/sin(2\q)]^-1/4^
_refine_ls_extinction_method SHELXL
_refine_ls_goodness_of_fit_ref 0.873
_refine_ls_hydrogen_treatment mixed
_refine_ls_matrix_type full
_refine_ls_number_parameters 296
_refine_ls_number_reflns 2152
_refine_ls_number_restraints 0
_refine_ls_restrained_S_all 0.873
_refine_ls_R_factor_all 0.1253
_refine_ls_R_factor_gt 0.0525
_refine_ls_shift/su_max 0.000
_refine_ls_shift/su_mean 0.000
_refine_ls_structure_factor_coef Fsqd
_refine_ls_weighting_details 'calc w=1/[\s^2^(Fo^2^)+(0.0585P)^2^+0.0000P] where P=(Fo^2^+2Fc^2^)/3'
_refine_ls_weighting_scheme calc
_refine_ls_wR_factor_gt 0.1031
_refine_ls_wR_factor_ref 0.1262
_reflns_number_gt 1077
_reflns_number_total 2152
_reflns_threshold_expression >2sigma(I)
_cod_data_source_file cg070246gsi20070313_040659.cif
_cod_data_source_block xb0286m
_cod_depositor_comments
;
The following automatic conversions were performed:

'_symmetry_cell_setting' value 'Triclinic' changed to 'triclinic'
according to /home/saulius/struct/CIF-dictionaries/cif_core.dic
dictionary named 'cif_core.dic' version 2.4.1 from 2010-06-29.

Automatic conversion script
Id: cif_fix_values 1715 2011-07-08 13:25:40Z adriana 
;
_cod_original_sg_symbol_H-M P-1
_cod_database_code 4504294

loop_
_symmetry_equiv_pos_as_xyz
'x, y, z'
'-x, -y, -z'

loop_
_atom_site_label
_atom_site_type_symbol
_atom_site_fract_x
_atom_site_fract_y
_atom_site_fract_z
_atom_site_U_iso_or_equiv
_atom_site_adp_type
_atom_site_occupancy
_atom_site_symmetry_multiplicity
_atom_site_calc_flag
_atom_site_refinement_flags
Cu1 Cu 0.0000 0.5000 0.5000 0.0538(6) Uani 1 2 d S
Cu2 Cu 0.0000 1.0000 0.0000 0.0542(6) Uani 1 2 d S
N1 N 0.1863(8) 0.6215(9) 0.4912(5) 0.050(2) Uani 1 1 d .
N2 N 0.6053(8) 0.8293(8) 0.4685(4) 0.055(2) Uani 1 1 d .
H2A H 0.6617 0.8092 0.5142 0.066 Uiso 1 1 calc R
N3 N 0.5982(8) 0.9621(8) 0.3309(5) 0.048(2) Uani 1 1 d .
N4 N 0.6036(8) 1.0978(8) 0.1938(4) 0.059(2) Uani 1 1 d .
H4A H 0.6570 1.1589 0.1630 0.071 Uiso 1 1 calc R
N5 N 0.1895(8) 1.0343(9) 0.0668(5) 0.051(2) Uani 1 1 d .
O1 O 0.0048(7) 0.4921(8) 0.3719(4) 0.0560(19) Uani 1 1 d .
O2 O 0.1768(8) 0.2883(8) 0.4040(5) 0.080(2) Uani 1 1 d .
O3 O 0.0265(7) 0.7858(7) 0.0417(4) 0.0585(19) Uani 1 1 d .
O4 O 0.1792(8) 0.7691(9) -0.0771(5) 0.091(3) Uani 1 1 d .
C1 C 0.2965(12) 0.6130(11) 0.5521(6) 0.060(3) Uani 1 1 d .
H1 H 0.2774 0.5568 0.6035 0.071 Uiso 1 1 calc R
C2 C 0.4320(11) 0.6777(11) 0.5464(6) 0.055(3) Uani 1 1 d .
H2 H 0.5045 0.6610 0.5911 0.066 Uiso 1 1 calc R
C3 C 0.4637(10) 0.7697(10) 0.4735(6) 0.047(2) Uani 1 1 d .
C4 C 0.3466(11) 0.7877(11) 0.4098(6) 0.066(3) Uani 1 1 d .
H4 H 0.3582 0.8496 0.3598 0.079 Uiso 1 1 calc R
C5 C 0.2147(11) 0.7123(12) 0.4227(6) 0.070(3) Uani 1 1 d .
H5 H 0.1388 0.7261 0.3797 0.084 Uiso 1 1 calc R
C6 C 0.6745(10) 0.9151(10) 0.4045(6) 0.049(3) Uani 1 1 d .
C7 C 0.8275(11) 0.9467(11) 0.4204(6) 0.055(3) Uani 1 1 d .
H7 H 0.8773 0.9103 0.4717 0.067 Uiso 1 1 calc R
C8 C 0.9030(10) 1.0317(11) 0.3595(7) 0.064(3) Uani 1 1 d .
H8 H 1.0042 1.0566 0.3697 0.077 Uiso 1 1 calc R
C9 C 0.8291(10) 1.0809(11) 0.2829(6) 0.061(3) Uani 1 1 d .
H9 H 0.8799 1.1368 0.2398 0.074 Uiso 1 1 calc R
C10 C 0.6752(10) 1.0441(10) 0.2718(6) 0.046(3) Uani 1 1 d .
C11 C 0.4645(11) 1.0722(11) 0.1567(6) 0.049(3) Uani 1 1 d .
C12 C 0.3637(12) 0.9716(12) 0.1870(6) 0.083(4) Uani 1 1 d .
H12 H 0.3846 0.9140 0.2385 0.100 Uiso 1 1 calc R
C13 C 0.2305(11) 0.9559(12) 0.1406(7) 0.075(3) Uani 1 1 d .
H13 H 0.1643 0.8855 0.1624 0.090 Uiso 1 1 calc R
C14 C 0.4277(10) 1.1504(10) 0.0787(6) 0.054(3) Uani 1 1 d .
H14 H 0.4952 1.2172 0.0540 0.065 Uiso 1 1 calc R
C15 C 0.2914(11) 1.1292(10) 0.0377(6) 0.054(3) Uani 1 1 d .
H15 H 0.2686 1.1852 -0.0141 0.065 Uiso 1 1 calc R
C16 C 0.1083(13) 0.3798(15) 0.3497(7) 0.060(3) Uani 1 1 d .
C17 C 0.1487(12) 0.3601(13) 0.2526(6) 0.095(4) Uani 1 1 d .
H17A H 0.1711 0.2529 0.2408 0.142 Uiso 1 1 calc R
H17B H 0.2405 0.4103 0.2366 0.142 Uiso 1 1 calc R
H17C H 0.0603 0.4046 0.2190 0.142 Uiso 1 1 calc R
C18 C 0.1327(12) 0.7133(14) -0.0064(8) 0.058(3) Uani 1 1 d .
C19 C 0.2010(12) 0.5551(13) 0.0236(7) 0.100(4) Uani 1 1 d .
H19A H 0.2922 0.5206 -0.0133 0.150 Uiso 1 1 calc R
H19B H 0.1222 0.4861 0.0198 0.150 Uiso 1 1 calc R
H19C H 0.2325 0.5574 0.0834 0.150 Uiso 1 1 calc R
C20 C 0.7797(13) 0.6594(14) 0.1998(7) 0.108(4) Uani 1 1 d .
H20A H 0.7578 0.7578 0.1706 0.163 Uiso 1 1 calc R
H20B H 0.8607 0.5970 0.1669 0.163 Uiso 1 1 calc R
H20C H 0.8158 0.6726 0.2578 0.163 Uiso 1 1 calc R
C21 C 0.628(3) 0.581(2) 0.2066(13) 0.168(8) Uani 1 1 d .
N6 N 0.5206(19) 0.527(2) 0.2098(13) 0.199(8) Uani 1 1 d .

loop_
_atom_site_aniso_label
_atom_site_aniso_U_11
_atom_site_aniso_U_22
_atom_site_aniso_U_33
_atom_site_aniso_U_23
_atom_site_aniso_U_13
_atom_site_aniso_U_12
Cu1 0.0432(12) 0.0791(15) 0.0425(11) 0.0079(10) -0.0047(9) -0.0231(11)
Cu2 0.0473(12) 0.0652(15) 0.0536(12) 0.0124(10) -0.0183(9) -0.0191(10)
N1 0.035(5) 0.081(6) 0.040(5) 0.010(5) -0.001(4) -0.031(4)
N2 0.043(5) 0.077(6) 0.050(5) 0.020(5) -0.012(4) -0.031(5)
N3 0.044(5) 0.061(6) 0.044(5) 0.011(4) -0.006(5) -0.023(5)
N4 0.050(5) 0.078(6) 0.055(5) 0.028(5) -0.021(5) -0.028(5)
N5 0.050(5) 0.058(6) 0.051(5) 0.017(4) -0.023(4) -0.020(5)
O1 0.049(4) 0.089(6) 0.035(4) 0.009(4) -0.005(3) -0.025(4)
O2 0.062(5) 0.099(6) 0.082(5) 0.028(5) -0.030(4) -0.022(5)
O3 0.046(4) 0.066(5) 0.066(5) 0.008(4) -0.013(4) -0.013(4)
O4 0.079(6) 0.127(7) 0.070(6) 0.029(5) 0.000(4) -0.034(5)
C1 0.052(7) 0.095(9) 0.034(6) 0.011(6) -0.002(6) -0.020(7)
C2 0.042(7) 0.075(8) 0.052(7) 0.016(6) -0.013(5) -0.021(6)
C3 0.032(6) 0.046(7) 0.062(7) 0.007(6) 0.009(6) -0.007(5)
C4 0.046(6) 0.104(9) 0.054(6) 0.031(6) -0.021(6) -0.036(7)
C5 0.045(7) 0.112(10) 0.060(7) 0.032(7) -0.023(5) -0.038(7)
C6 0.044(7) 0.059(7) 0.048(7) 0.008(6) -0.011(6) -0.022(6)
C7 0.043(7) 0.070(8) 0.056(7) 0.026(6) -0.016(6) -0.019(6)
C8 0.042(6) 0.091(9) 0.067(7) 0.013(6) -0.029(6) -0.030(6)
C9 0.038(6) 0.085(8) 0.066(7) 0.029(6) -0.014(5) -0.034(6)
C10 0.046(7) 0.049(7) 0.047(7) 0.009(5) -0.016(6) -0.015(6)
C11 0.051(7) 0.064(7) 0.035(6) 0.010(5) -0.025(5) -0.014(6)
C12 0.073(7) 0.120(10) 0.069(7) 0.059(7) -0.032(6) -0.062(8)
C13 0.060(7) 0.088(9) 0.085(8) 0.033(7) -0.029(6) -0.043(7)
C14 0.033(6) 0.065(8) 0.068(7) 0.016(6) -0.010(5) -0.023(6)
C15 0.045(7) 0.046(7) 0.075(7) 0.013(6) -0.008(6) -0.021(6)
C16 0.056(8) 0.088(10) 0.044(8) -0.002(7) -0.005(7) -0.037(8)
C17 0.084(8) 0.136(11) 0.064(9) -0.009(7) 0.012(7) -0.013(8)
C18 0.039(7) 0.071(10) 0.068(9) 0.011(7) -0.030(7) -0.023(7)
C19 0.108(10) 0.087(10) 0.102(10) 0.016(8) -0.010(8) 0.000(9)
C20 0.105(10) 0.119(11) 0.086(9) -0.027(8) -0.020(8) 0.063(9)
C21 0.18(2) 0.163(19) 0.170(16) -0.027(13) 0.078(17) -0.063(16)
N6 0.150(15) 0.207(17) 0.259(18) -0.042(13) 0.018(13) -0.098(12)

loop_
_atom_type_symbol
_atom_type_description
_atom_type_scat_dispersion_real
_atom_type_scat_dispersion_imag
_atom_type_scat_source
C C 0.0033 0.0016 'International Tables Vol C Tables 4.2.6.8 and 6.1.1.4'
H H 0.0000 0.0000 'International Tables Vol C Tables 4.2.6.8 and 6.1.1.4'
N N 0.0061 0.0033 'International Tables Vol C Tables 4.2.6.8 and 6.1.1.4'
O O 0.0106 0.0060 'International Tables Vol C Tables 4.2.6.8 and 6.1.1.4'
Cu Cu 0.3201 1.2651 'International Tables Vol C Tables 4.2.6.8 and 6.1.1.4'

loop_
_geom_angle_atom_site_label_1
_geom_angle_atom_site_label_2
_geom_angle_atom_site_label_3
_geom_angle
_geom_angle_site_symmetry_1
_geom_angle_site_symmetry_3
O1 Cu1 O1 179.999(1) 2_566 .
O1 Cu1 N1 89.2(3) 2_566 2_566
O1 Cu1 N1 90.8(3) . 2_566
O1 Cu1 N1 90.8(3) 2_566 .
O1 Cu1 N1 89.2(3) . .
N1 Cu1 N1 180.0 2_566 .
O3 Cu2 O3 179.997(1) . 2_575
O3 Cu2 N5 91.0(3) . 2_575
O3 Cu2 N5 89.0(3) 2_575 2_575
O3 Cu2 N5 89.0(3) . .
O3 Cu2 N5 91.0(3) 2_575 .
N5 Cu2 N5 180.0 2_575 .
C5 N1 C1 113.8(7) . .
C5 N1 Cu1 123.0(6) . .
C1 N1 Cu1 123.1(7) . .
C3 N2 C6 132.1(7) . .
C3 N2 H2A 113.9 . .
C6 N2 H2A 113.9 . .
C10 N3 C6 117.0(7) . .
C11 N4 C10 132.5(7) . .
C11 N4 H4A 113.7 . .
C10 N4 H4A 113.7 . .
C15 N5 C13 114.6(7) . .
C15 N5 Cu2 122.3(6) . .
C13 N5 Cu2 122.8(6) . .
C16 O1 Cu1 107.4(6) . .
C18 O3 Cu2 107.9(7) . .
N1 C1 C2 126.3(8) . .
N1 C1 H1 116.9 . .
C2 C1 H1 116.9 . .
C1 C2 C3 119.7(8) . .
C1 C2 H2 120.1 . .
C3 C2 H2 120.1 . .
N2 C3 C2 118.1(8) . .
N2 C3 C4 126.3(8) . .
C2 C3 C4 115.6(8) . .
C5 C4 C3 118.8(8) . .
C5 C4 H4 120.6 . .
C3 C4 H4 120.6 . .
N1 C5 C4 125.5(8) . .
N1 C5 H5 117.2 . .
C4 C5 H5 117.2 . .
N3 C6 N2 121.1(8) . .
N3 C6 C7 123.1(8) . .
N2 C6 C7 115.7(8) . .
C8 C7 C6 118.8(8) . .
C8 C7 H7 120.6 . .
C6 C7 H7 120.6 . .
C7 C8 C9 119.8(8) . .
C7 C8 H8 120.1 . .
C9 C8 H8 120.1 . .
C8 C9 C10 117.9(8) . .
C8 C9 H9 121.0 . .
C10 C9 H9 121.0 . .
N3 C10 N4 120.4(8) . .
N3 C10 C9 123.4(7) . .
N4 C10 C9 116.2(8) . .
C12 C11 N4 126.4(8) . .
C12 C11 C14 116.9(8) . .
N4 C11 C14 116.6(9) . .
C11 C12 C13 119.4(8) . .
C11 C12 H12 120.3 . .
C13 C12 H12 120.3 . .
N5 C13 C12 124.7(9) . .
N5 C13 H13 117.6 . .
C12 C13 H13 117.6 . .
C15 C14 C11 119.7(8) . .
C15 C14 H14 120.2 . .
C11 C14 H14 120.2 . .
N5 C15 C14 124.6(9) . .
N5 C15 H15 117.7 . .
C14 C15 H15 117.7 . .
O2 C16 O1 123.0(10) . .
O2 C16 C17 119.2(12) . .
O1 C16 C17 117.8(10) . .
C16 C17 H17A 109.5 . .
C16 C17 H17B 109.5 . .
H17A C17 H17B 109.5 . .
C16 C17 H17C 109.5 . .
H17A C17 H17C 109.5 . .
H17B C17 H17C 109.5 . .
O4 C18 O3 121.5(11) . .
O4 C18 C19 120.3(12) . .
O3 C18 C19 118.2(10) . .
C18 C19 H19A 109.5 . .
C18 C19 H19B 109.5 . .
H19A C19 H19B 109.5 . .
C18 C19 H19C 109.5 . .
H19A C19 H19C 109.5 . .
H19B C19 H19C 109.5 . .
C21 C20 H20A 109.5 . .
C21 C20 H20B 109.5 . .
H20A C20 H20B 109.5 . .
C21 C20 H20C 109.5 . .
H20A C20 H20C 109.5 . .
H20B C20 H20C 109.5 . .
N6 C21 C20 179(3) . .

loop_
_geom_bond_atom_site_label_1
_geom_bond_atom_site_label_2
_geom_bond_distance
_geom_bond_site_symmetry_2
Cu1 O1 1.951(6) 2_566
Cu1 O1 1.951(6) .
Cu1 N1 2.010(6) 2_566
Cu1 N1 2.010(6) .
Cu2 O3 1.957(6) .
Cu2 O3 1.957(6) 2_575
Cu2 N5 1.992(6) 2_575
Cu2 N5 1.992(6) .
N1 C5 1.324(10) .
N1 C1 1.334(9) .
N2 C3 1.366(9) .
N2 C6 1.370(10) .
N2 H2A 0.8600 .
N3 C10 1.334(9) .
N3 C6 1.343(9) .
N4 C11 1.373(9) .
N4 C10 1.396(9) .
N4 H4A 0.8600 .
N5 C15 1.326(10) .
N5 C13 1.332(10) .
O1 C16 1.282(11) .
O2 C16 1.243(11) .
O3 C18 1.261(11) .
O4 C18 1.237(11) .
C1 C2 1.342(11) .
C1 H1 0.9300 .
C2 C3 1.388(10) .
C2 H2 0.9300 .
C3 C4 1.406(10) .
C4 C5 1.372(11) .
C4 H4 0.9300 .
C5 H5 0.9300 .
C6 C7 1.390(10) .
C7 C8 1.360(11) .
C7 H7 0.9300 .
C8 C9 1.377(10) .
C8 H8 0.9300 .
C9 C10 1.399(10) .
C9 H9 0.9300 .
C11 C12 1.360(11) .
C11 C14 1.378(10) .
C12 C13 1.378(11) .
C12 H12 0.9300 .
C13 H13 0.9300 .
C14 C15 1.369(10) .
C14 H14 0.9300 .
C15 H15 0.9300 .
C16 C17 1.513(12) .
C17 H17A 0.9600 .
C17 H17B 0.9600 .
C17 H17C 0.9600 .
C18 C19 1.503(12) .
C19 H19A 0.9600 .
C19 H19B 0.9600 .
C19 H19C 0.9600 .
C20 C21 1.526(19) .
C20 H20A 0.9600 .
C20 H20B 0.9600 .
C20 H20C 0.9600 .
C21 N6 1.079(18) .

loop_
_geom_torsion_atom_site_label_1
_geom_torsion_atom_site_label_2
_geom_torsion_atom_site_label_3
_geom_torsion_atom_site_label_4
_geom_torsion
_geom_torsion_site_symmetry_1
O1 Cu1 N1 C5 -151.3(8) 2_566
O1 Cu1 N1 C5 28.7(8) .
N1 Cu1 N1 C5 -24(23) 2_566
O1 Cu1 N1 C1 31.7(7) 2_566
O1 Cu1 N1 C1 -148.3(7) .
N1 Cu1 N1 C1 159(23) 2_566
O3 Cu2 N5 C15 145.0(7) .
O3 Cu2 N5 C15 -35.0(7) 2_575
N5 Cu2 N5 C15 -49(6) 2_575
O3 Cu2 N5 C13 -29.9(8) .
O3 Cu2 N5 C13 150.1(8) 2_575
N5 Cu2 N5 C13 136(6) 2_575
O1 Cu1 O1 C16 155(11) 2_566
N1 Cu1 O1 C16 -96.0(6) 2_566
N1 Cu1 O1 C16 84.0(6) .
O3 Cu2 O3 C18 56(2) 2_575
N5 Cu2 O3 C18 98.7(6) 2_575
N5 Cu2 O3 C18 -81.3(6) .
C5 N1 C1 C2 -4.7(14) .
Cu1 N1 C1 C2 172.5(8) .
N1 C1 C2 C3 3.3(16) .
C6 N2 C3 C2 175.9(9) .
C6 N2 C3 C4 -1.8(16) .
C1 C2 C3 N2 -177.8(9) .
C1 C2 C3 C4 0.1(13) .
N2 C3 C4 C5 176.1(9) .
C2 C3 C4 C5 -1.5(13) .
C1 N1 C5 C4 3.0(15) .
Cu1 N1 C5 C4 -174.2(8) .
C3 C4 C5 N1 -0.1(16) .
C10 N3 C6 N2 -179.5(8) .
C10 N3 C6 C7 -0.7(13) .
C3 N2 C6 N3 3.1(15) .
C3 N2 C6 C7 -175.7(9) .
N3 C6 C7 C8 1.4(15) .
N2 C6 C7 C8 -179.8(8) .
C6 C7 C8 C9 -1.8(15) .
C7 C8 C9 C10 1.8(15) .
C6 N3 C10 N4 -179.7(8) .
C6 N3 C10 C9 0.7(13) .
C11 N4 C10 N3 -7.3(14) .
C11 N4 C10 C9 172.3(9) .
C8 C9 C10 N3 -1.2(14) .
C8 C9 C10 N4 179.1(8) .
C10 N4 C11 C12 -5.8(16) .
C10 N4 C11 C14 177.7(8) .
N4 C11 C12 C13 -178.1(9) .
C14 C11 C12 C13 -1.6(15) .
C15 N5 C13 C12 2.1(15) .
Cu2 N5 C13 C12 177.3(8) .
C11 C12 C13 N5 -0.8(17) .
C12 C11 C14 C15 2.6(14) .
N4 C11 C14 C15 179.5(8) .
C13 N5 C15 C14 -1.0(14) .
Cu2 N5 C15 C14 -176.3(7) .
C11 C14 C15 N5 -1.4(14) .
Cu1 O1 C16 O2 6.4(11) .
Cu1 O1 C16 C17 -173.1(6) .
Cu2 O3 C18 O4 -13.9(10) .
Cu2 O3 C18 C19 166.7(6) .
